data_7108829
loop_
_publ_author_name
'Meera Mohankumar'
'Michel Holler'
'Michel Schmitt'
'Jean-Pierre Sauvage'
'Jean-Francois Nierengarten'

_publ_section_title
;
 Dynamic topomerization of Cu(I)=complexed pseudorotaxanes
;
_journal_name_full Chem.Commun.
_journal_page_first 1261
_journal_paper_doi 10.1039/c2cc37724a
_journal_volume 49
_journal_year 2012
_chemical_formula_moiety 'C56 H66 Cu N2 O6 P2, B F4, C2 H5 O0.5'
_chemical_formula_sum 'C58 H71 B Cu F4 N2 O6.5 P2'
_chemical_formula_weight 1112.46
_chemical_name_systematic
;
?
;
_space_group_IT_number 2
_symmetry_cell_setting triclinic
_symmetry_space_group_name_Hall '-P 1'
_symmetry_space_group_name_H-M 'P -1'
_atom_sites_solution_hydrogens geom
_atom_sites_solution_primary direct
_atom_sites_solution_secondary difmap
_audit_creation_method SHELXL-97
_cell_angle_alpha 106.6420(10)
_cell_angle_beta 106.2010(10)
_cell_angle_gamma 91.4020(10)
_cell_formula_units_Z 2
_cell_length_a 11.7950(7)
_cell_length_b 13.2034(7)
_cell_length_c 19.7058(11)
_cell_measurement_reflns_used 9156
_cell_measurement_temperature 173(2)
_cell_measurement_theta_max 27.94
_cell_measurement_theta_min 2.26
_cell_volume 2805.3(3)
_computing_cell_refinement 'Bruker SAINT'
_computing_data_collection 'Bruker APEX2'
_computing_data_reduction 'Bruker SAINT'
_computing_molecular_graphics 'Bruker SHELXTL'
_computing_publication_material 'Bruker SHELXTL'
_computing_structure_refinement 'SHELXL-97 (Sheldrick, 2008)'
_computing_structure_solution 'SHELXS-97 (Sheldrick, 2008)'
_diffrn_ambient_temperature 173(2)
_diffrn_measured_fraction_theta_full 0.990
_diffrn_measured_fraction_theta_max 0.990
_diffrn_measurement_device_type 'Bruker APEX-II CCD'
_diffrn_measurement_method '\f and \w scans'
_diffrn_radiation_monochromator triumph
_diffrn_radiation_source 'sealed tube'
_diffrn_radiation_type MoK\a
_diffrn_radiation_wavelength 0.71073
_diffrn_reflns_av_R_equivalents 0.0466
_diffrn_reflns_av_sigmaI/netI 0.0708
_diffrn_reflns_limit_h_max 15
_diffrn_reflns_limit_h_min -10
_diffrn_reflns_limit_k_max 17
_diffrn_reflns_limit_k_min -17
_diffrn_reflns_limit_l_max 26
_diffrn_reflns_limit_l_min -26
_diffrn_reflns_number 36543
_diffrn_reflns_theta_full 28.09
_diffrn_reflns_theta_max 28.09
_diffrn_reflns_theta_min 2.24
_exptl_absorpt_coefficient_mu 0.511
_exptl_absorpt_correction_T_max 0.9272
_exptl_absorpt_correction_T_min 0.7840
_exptl_absorpt_correction_type multi-scan
_exptl_absorpt_process_details sadabs
_exptl_crystal_colour yellow
_exptl_crystal_density_diffrn 1.317
_exptl_crystal_density_method 'not measured'
_exptl_crystal_description prism
_exptl_crystal_F_000 1170
_exptl_crystal_size_max 0.50
_exptl_crystal_size_mid 0.25
_exptl_crystal_size_min 0.15
_platon_squeeze_details
;
The residual electron density was assigned to half a molecule of the
diethylether solvent [48/2= 24 e per asymmetric unit; half a molecule
of C4H10O1 would give 21 e].
;
_refine_diff_density_max 1.879
_refine_diff_density_min -2.162
_refine_diff_density_rms 0.126
_refine_ls_extinction_method none
_refine_ls_goodness_of_fit_ref 1.104
_refine_ls_hydrogen_treatment constr
_refine_ls_matrix_type full
_refine_ls_number_parameters 553
_refine_ls_number_reflns 13533
_refine_ls_number_restraints 1
_refine_ls_restrained_S_all 1.104
_refine_ls_R_factor_all 0.1298
_refine_ls_R_factor_gt 0.0905
_refine_ls_shift/su_max 0.000
_refine_ls_shift/su_mean 0.000
_refine_ls_structure_factor_coef Fsqd
_refine_ls_weighting_details 'calc w=1/[\s^2^(Fo^2^)+(0.1853P)^2^+0.1020P] where P=(Fo^2^+2Fc^2^)/3'
_refine_ls_weighting_scheme calc
_refine_ls_wR_factor_gt 0.2677
_refine_ls_wR_factor_ref 0.2942
_reflns_number_gt 8630
_reflns_number_total 13533
_reflns_threshold_expression I>2\s(I)
_cod_data_source_file c2cc37724a.txt
_cod_data_source_block jfnmm120628
_cod_original_formula_sum 'C58 H71 B Cu F4 N2 O6.50 P2'
_cod_database_code 7108829

loop_
_symmetry_equiv_pos_as_xyz
'x, y, z'
'-x, -y, -z'

loop_
_atom_site_label
_atom_site_type_symbol
_atom_site_fract_x
_atom_site_fract_y
_atom_site_fract_z
_atom_site_U_iso_or_equiv
_atom_site_adp_type
_atom_site_occupancy
_atom_site_symmetry_multiplicity
_atom_site_calc_flag
_atom_site_refinement_flags
_atom_site_disorder_assembly
_atom_site_disorder_group
C1 C 0.2874(4) 0.2975(4) 0.4061(2) 0.0310(9) Uani 1 1 d . . .
C2 C 0.2166(5) 0.3646(4) 0.4438(3) 0.0425(12) Uani 1 1 d . . .
H2 H 0.2352 0.4396 0.4586 0.051 Uiso 1 1 calc R . .
C3 C 0.1247(5) 0.3241(4) 0.4586(3) 0.0463(13) Uani 1 1 d . . .
H3 H 0.0793 0.3704 0.4841 0.056 Uiso 1 1 calc R . .
C4 C 0.0948(4) 0.2132(4) 0.4368(3) 0.0363(11) Uani 1 1 d . . .
C5 C 0.0003(4) 0.1625(5) 0.4521(3) 0.0451(13) Uani 1 1 d . . .
H5 H -0.0465 0.2050 0.4787 0.054 Uiso 1 1 calc R . .
C6 C -0.0235(4) 0.0572(5) 0.4300(3) 0.0454(13) Uani 1 1 d . . .
H6 H -0.0872 0.0260 0.4408 0.054 Uiso 1 1 calc R . .
C7 C 0.0457(4) -0.0105(4) 0.3901(3) 0.0347(10) Uani 1 1 d . . .
C8 C 0.0252(4) -0.1213(4) 0.3663(3) 0.0428(12) Uani 1 1 d . . .
H8 H -0.0347 -0.1564 0.3779 0.051 Uiso 1 1 calc R . .
C9 C 0.0928(4) -0.1795(4) 0.3258(3) 0.0415(11) Uani 1 1 d . . .
H9 H 0.0780 -0.2549 0.3085 0.050 Uiso 1 1 calc R . .
C10 C 0.1827(4) -0.1284(4) 0.3099(3) 0.0322(10) Uani 1 1 d . . .
C11 C 0.1383(4) 0.0364(4) 0.3733(2) 0.0271(9) Uani 1 1 d . . .
C12 C 0.1651(4) 0.1505(4) 0.3978(2) 0.0271(9) Uani 1 1 d . . .
C13 C 0.3940(4) 0.3395(4) 0.3911(3) 0.0347(10) Uani 1 1 d . . .
H13A H 0.3990 0.2926 0.3430 0.042 Uiso 1 1 calc R . .
H13B H 0.4658 0.3344 0.4300 0.042 Uiso 1 1 calc R . .
C14 C 0.3970(5) 0.4526(4) 0.3883(3) 0.0423(12) Uani 1 1 d . . .
H14A H 0.3960 0.5007 0.4369 0.051 Uiso 1 1 calc R . .
H14B H 0.3246 0.4591 0.3504 0.051 Uiso 1 1 calc R . .
C15 C 0.5050(5) 0.4877(4) 0.3702(3) 0.0474(13) Uani 1 1 d . . .
H15A H 0.5038 0.5627 0.3703 0.057 Uiso 1 1 calc R . .
H15B H 0.5782 0.4827 0.4082 0.057 Uiso 1 1 calc R . .
C16 C 0.5968(6) 0.4615(5) 0.2765(4) 0.0554(15) Uani 1 1 d . . .
H16A H 0.6752 0.4656 0.3130 0.066 Uiso 1 1 calc R . .
H16B H 0.5842 0.5338 0.2727 0.066 Uiso 1 1 calc R . .
C17 C 0.5939(6) 0.3874(6) 0.2023(4) 0.071(2) Uani 1 1 d . . .
H17A H 0.5102 0.3637 0.1718 0.086 Uiso 1 1 calc R . .
H17B H 0.6317 0.4260 0.1766 0.086 Uiso 1 1 calc R . .
C18 C 0.7680(10) 0.3035(9) 0.1980(6) 0.1205(11) Uani 1 1 d . . .
H18A H 0.8062 0.3779 0.2200 0.145 Uiso 1 1 calc R . .
H18B H 0.7596 0.2815 0.1442 0.145 Uiso 1 1 calc R . .
C19 C 0.8442(10) 0.2331(9) 0.2334(7) 0.1205(11) Uani 1 1 d . . .
H19A H 0.9259 0.2451 0.2309 0.145 Uiso 1 1 calc R . .
H19B H 0.8477 0.2523 0.2864 0.145 Uiso 1 1 calc R . .
C20 C 0.8874(10) 0.0591(9) 0.2174(7) 0.1205(11) Uani 1 1 d . . .
H20A H 0.9084 0.0696 0.2714 0.145 Uiso 1 1 calc R . .
H20B H 0.9600 0.0806 0.2068 0.145 Uiso 1 1 calc R . .
C21 C 0.8521(10) -0.0524(9) 0.1788(6) 0.1205(11) Uani 1 1 d D . .
H21A H 0.7868 -0.0772 0.1947 0.145 Uiso 1 1 calc R . .
H21B H 0.9200 -0.0927 0.1925 0.145 Uiso 1 1 calc R . .
C22 C 0.8126(10) -0.0746(10) 0.0983(6) 0.1205(11) Uani 1 1 d D . .
H22A H 0.8688 -0.0332 0.0845 0.145 Uiso 1 1 calc R . .
H22B H 0.8170 -0.1510 0.0750 0.145 Uiso 1 1 calc R . .
C23 C 0.6929(10) -0.0505(10) 0.0673(7) 0.1205(11) Uani 1 1 d . . .
H23A H 0.6623 -0.0071 0.1069 0.145 Uiso 1 1 calc R . .
H23B H 0.6916 -0.0114 0.0311 0.145 Uiso 1 1 calc R . .
C24 C 0.5059(10) -0.1548(9) 0.0062(7) 0.1205(11) Uani 1 1 d . . .
H24A H 0.4819 -0.1404 -0.0421 0.145 Uiso 1 1 calc R . .
H24B H 0.4755 -0.1024 0.0421 0.145 Uiso 1 1 calc R . .
C25 C 0.4595(11) -0.2738(9) -0.0022(6) 0.1205(11) Uani 1 1 d . . .
H25A H 0.3767 -0.2926 -0.0352 0.145 Uiso 1 1 calc R . .
H25B H 0.5097 -0.3243 -0.0242 0.145 Uiso 1 1 calc R . .
C26 C 0.4229(11) -0.3827(9) 0.0608(6) 0.1205(11) Uani 1 1 d . . .
H26A H 0.4673 -0.4341 0.0339 0.145 Uiso 1 1 calc R . .
H26B H 0.3376 -0.3977 0.0320 0.145 Uiso 1 1 calc R . .
C27 C 0.4398(10) -0.3922(10) 0.1357(6) 0.1205(11) Uani 1 1 d . . .
H27A H 0.5175 -0.3538 0.1692 0.145 Uiso 1 1 calc R . .
H27B H 0.4400 -0.4680 0.1335 0.145 Uiso 1 1 calc R . .
C28 C 0.3594(7) -0.3501(6) 0.2334(5) 0.076(2) Uani 1 1 d . . .
H28A H 0.4386 -0.3126 0.2649 0.091 Uiso 1 1 calc R . .
H28B H 0.3583 -0.4252 0.2333 0.091 Uiso 1 1 calc R . .
C29 C 0.2685(6) -0.3011(4) 0.2647(4) 0.0534(14) Uani 1 1 d . . .
H29A H 0.2871 -0.3030 0.3165 0.064 Uiso 1 1 calc R . .
H29B H 0.1912 -0.3446 0.2364 0.064 Uiso 1 1 calc R . .
C30 C 0.2557(5) -0.1887(4) 0.2646(4) 0.0478(13) Uani 1 1 d . . .
H30A H 0.3362 -0.1493 0.2826 0.057 Uiso 1 1 calc R . .
H30B H 0.2203 -0.1893 0.2126 0.057 Uiso 1 1 calc R . .
C31 C 0.2387(4) 0.2095(4) 0.1758(3) 0.0360(10) Uani 1 1 d . . .
C32 C 0.2636(5) 0.2414(5) 0.1181(3) 0.0540(15) Uani 1 1 d . . .
H32 H 0.3077 0.2008 0.0884 0.065 Uiso 1 1 calc R . .
C33 C 0.2209(6) 0.3346(6) 0.1064(5) 0.073(2) Uani 1 1 d . . .
H33 H 0.2382 0.3577 0.0686 0.088 Uiso 1 1 calc R . .
C34 C 0.1565(7) 0.3929(6) 0.1461(5) 0.082(2) Uani 1 1 d . . .
H34 H 0.1285 0.4556 0.1360 0.098 Uiso 1 1 calc R . .
C35 C 0.1315(6) 0.3612(5) 0.2015(4) 0.0665(19) Uani 1 1 d . . .
H35 H 0.0861 0.4018 0.2302 0.080 Uiso 1 1 calc R . .
C36 C 0.1731(5) 0.2692(4) 0.2153(3) 0.0483(13) Uani 1 1 d . . .
H36 H 0.1551 0.2476 0.2535 0.058 Uiso 1 1 calc R . .
C37 C 0.2218(5) -0.0167(5) 0.1151(3) 0.0548(7) Uani 1 1 d . . .
C40 C 0.0962(5) -0.1836(5) -0.0063(3) 0.0548(7) Uani 1 1 d . . .
H40 H 0.0574 -0.2396 -0.0503 0.066 Uiso 1 1 calc R A 1
C38 C 0.1046(10) -0.0023(9) 0.0677(6) 0.0548(7) Uani 0.55 1 d P B 1
H38 H 0.0726 0.0638 0.0785 0.066 Uiso 0.55 1 calc PR B 1
C39 C 0.0446(10) -0.0861(8) 0.0085(6) 0.0548(7) Uani 0.55 1 d P B 1
H39 H -0.0308 -0.0798 -0.0226 0.066 Uiso 0.55 1 calc PR B 1
C41 C 0.1925(10) -0.1988(9) 0.0374(6) 0.0548(7) Uani 0.55 1 d P B 1
H41 H 0.2207 -0.2667 0.0278 0.066 Uiso 0.55 1 calc PR B 1
C42 C 0.2558(10) -0.1154(9) 0.0989(6) 0.0548(7) Uani 0.55 1 d P B 1
H42 H 0.3264 -0.1285 0.1311 0.066 Uiso 0.55 1 calc PR B 1
C38B C 0.2563(12) -0.0306(10) 0.0508(7) 0.0548(7) Uani 0.45 1 d P B 2
H38B H 0.3181 0.0159 0.0497 0.066 Uiso 0.45 1 calc PR B 2
C39B C 0.1957(12) -0.1166(10) -0.0128(7) 0.0548(7) Uani 0.45 1 d P B 2
H39B H 0.2169 -0.1314 -0.0574 0.066 Uiso 0.45 1 calc PR B 2
C41B C 0.0799(12) -0.1679(11) 0.0530(7) 0.0548(7) Uani 0.45 1 d P B 2
H41B H 0.0242 -0.2166 0.0577 0.066 Uiso 0.45 1 calc PR B 2
C42B C 0.1373(12) -0.0824(10) 0.1159(7) 0.0548(7) Uani 0.45 1 d P B 2
H42B H 0.1146 -0.0718 0.1598 0.066 Uiso 0.45 1 calc PR B 2
C43 C 0.4511(4) 0.1072(4) 0.1966(3) 0.0347(10) Uani 1 1 d . . .
H43A H 0.4517 0.0880 0.1443 0.042 Uiso 1 1 calc R B .
H43B H 0.4843 0.1828 0.2208 0.042 Uiso 1 1 calc R . .
C44 C 0.5318(4) 0.0377(4) 0.2359(2) 0.0318(10) Uani 1 1 d . B .
H44A H 0.6157 0.0580 0.2406 0.038 Uiso 1 1 calc R . .
H44B H 0.5104 -0.0380 0.2056 0.038 Uiso 1 1 calc R . .
C45 C 0.6264(4) 0.1658(4) 0.3914(2) 0.0284(9) Uani 1 1 d . B .
C46 C 0.6549(5) 0.1826(4) 0.4670(3) 0.0425(12) Uani 1 1 d . . .
H46 H 0.6204 0.1344 0.4854 0.051 Uiso 1 1 calc R . .
C47 C 0.7343(5) 0.2700(5) 0.5166(3) 0.0505(14) Uani 1 1 d . . .
H47 H 0.7537 0.2803 0.5684 0.061 Uiso 1 1 calc R . .
C48 C 0.7841(5) 0.3406(4) 0.4915(3) 0.0514(15) Uani 1 1 d . . .
H48 H 0.8374 0.4003 0.5253 0.062 Uiso 1 1 calc R . .
C49 C 0.7555(5) 0.3237(4) 0.4157(4) 0.0514(14) Uani 1 1 d . . .
H49 H 0.7900 0.3718 0.3973 0.062 Uiso 1 1 calc R . .
C50 C 0.6772(4) 0.2373(4) 0.3667(3) 0.0391(11) Uani 1 1 d . . .
H50 H 0.6581 0.2272 0.3149 0.047 Uiso 1 1 calc R . .
C51 C 0.5782(4) -0.0593(4) 0.3541(3) 0.0366(11) Uani 1 1 d . B .
C52 C 0.6576(4) -0.1156(4) 0.3224(4) 0.0512(15) Uani 1 1 d . . .
H52 H 0.6810 -0.0956 0.2852 0.061 Uiso 1 1 calc R . .
C53 C 0.7031(5) -0.2004(5) 0.3442(5) 0.067(2) Uani 1 1 d . . .
H53 H 0.7571 -0.2384 0.3216 0.081 Uiso 1 1 calc R . .
C54 C 0.6712(6) -0.2307(5) 0.3980(5) 0.072(2) Uani 1 1 d . . .
H54 H 0.7044 -0.2882 0.4134 0.086 Uiso 1 1 calc R . .
C55 C 0.5907(7) -0.1769(5) 0.4296(4) 0.070(2) Uani 1 1 d . . .
H55 H 0.5675 -0.1981 0.4664 0.084 Uiso 1 1 calc R . .
C56 C 0.5432(6) -0.0912(5) 0.4075(3) 0.0508(14) Uani 1 1 d . . .
H56 H 0.4872 -0.0548 0.4290 0.061 Uiso 1 1 calc R . .
N1 N 0.2579(3) 0.1918(3) 0.38251(18) 0.0247(7) Uani 1 1 d . . .
N2 N 0.2052(3) -0.0214(3) 0.33305(19) 0.0270(7) Uani 1 1 d . . .
O1 O 0.5049(3) 0.4226(3) 0.3002(2) 0.0465(9) Uani 1 1 d . . .
O2 O 0.6532(6) 0.2975(5) 0.2086(4) 0.1009(9) Uani 1 1 d . . .
O3 O 0.8024(6) 0.1266(5) 0.1996(4) 0.1009(9) Uani 1 1 d . . .
O4 O 0.6235(6) -0.1525(5) 0.0314(4) 0.1009(9) Uani 1 1 d . . .
O5 O 0.4649(6) -0.2802(5) 0.0695(4) 0.1009(9) Uani 1 1 d . . .
O6 O 0.3422(6) -0.3465(5) 0.1655(4) 0.1009(9) Uani 1 1 d . . .
B1 B 0.0547(6) 0.4309(6) 0.6610(4) 0.0514(16) Uani 1 1 d . . .
F1 F 0.0682(4) 0.5087(3) 0.6303(3) 0.0995(16) Uani 1 1 d . . .
F2 F -0.0533(4) 0.4340(3) 0.6769(3) 0.0896(14) Uani 1 1 d . . .
F3 F 0.0468(4) 0.3335(3) 0.6097(2) 0.0758(11) Uani 1 1 d . . .
F4 F 0.1488(5) 0.4347(5) 0.7211(3) 0.128(2) Uani 1 1 d . . .
P1 P 0.29709(9) 0.09229(9) 0.19847(6) 0.0268(3) Uani 1 1 d . B .
P2 P 0.51574(9) 0.05441(9) 0.32911(6) 0.0267(3) Uani 1 1 d . . .
Cu1 Cu 0.32257(4) 0.07552(4) 0.31301(3) 0.02620(18) Uani 1 1 d . B .

loop_
_atom_site_aniso_label
_atom_site_aniso_U_11
_atom_site_aniso_U_22
_atom_site_aniso_U_33
_atom_site_aniso_U_23
_atom_site_aniso_U_13
_atom_site_aniso_U_12
C1 0.036(2) 0.029(2) 0.025(2) 0.0036(18) 0.0085(18) 0.0109(18)
C2 0.058(3) 0.029(2) 0.045(3) 0.007(2) 0.025(2) 0.018(2)
C3 0.043(3) 0.050(3) 0.049(3) 0.007(3) 0.025(2) 0.023(2)
C4 0.036(2) 0.047(3) 0.031(2) 0.014(2) 0.0154(19) 0.019(2)
C5 0.040(3) 0.060(4) 0.045(3) 0.018(3) 0.024(2) 0.020(2)
C6 0.029(2) 0.074(4) 0.051(3) 0.032(3) 0.025(2) 0.014(2)
C7 0.026(2) 0.052(3) 0.032(2) 0.018(2) 0.0128(18) 0.007(2)
C8 0.030(2) 0.054(3) 0.058(3) 0.032(3) 0.018(2) 0.001(2)
C9 0.040(3) 0.039(3) 0.053(3) 0.022(2) 0.018(2) -0.001(2)
C10 0.031(2) 0.031(2) 0.037(2) 0.0113(19) 0.0133(19) 0.0014(18)
C11 0.0251(19) 0.038(2) 0.023(2) 0.0148(18) 0.0079(16) 0.0052(17)
C12 0.027(2) 0.036(2) 0.021(2) 0.0112(18) 0.0077(16) 0.0114(17)
C13 0.036(2) 0.025(2) 0.043(3) 0.007(2) 0.014(2) 0.0064(18)
C14 0.044(3) 0.030(2) 0.051(3) 0.013(2) 0.011(2) 0.004(2)
C15 0.048(3) 0.030(3) 0.060(4) 0.014(2) 0.012(3) -0.003(2)
C16 0.058(3) 0.048(3) 0.068(4) 0.026(3) 0.023(3) -0.008(3)
C17 0.068(4) 0.091(5) 0.083(5) 0.052(4) 0.037(4) 0.016(4)
C18 0.123(3) 0.123(3) 0.120(3) 0.032(2) 0.046(2) 0.036(2)
C19 0.123(3) 0.123(3) 0.120(3) 0.032(2) 0.046(2) 0.036(2)
C20 0.123(3) 0.123(3) 0.120(3) 0.032(2) 0.046(2) 0.036(2)
C21 0.123(3) 0.123(3) 0.120(3) 0.032(2) 0.046(2) 0.036(2)
C22 0.123(3) 0.123(3) 0.120(3) 0.032(2) 0.046(2) 0.036(2)
C23 0.123(3) 0.123(3) 0.120(3) 0.032(2) 0.046(2) 0.036(2)
C24 0.123(3) 0.123(3) 0.120(3) 0.032(2) 0.046(2) 0.036(2)
C25 0.123(3) 0.123(3) 0.120(3) 0.032(2) 0.046(2) 0.036(2)
C26 0.123(3) 0.123(3) 0.120(3) 0.032(2) 0.046(2) 0.036(2)
C27 0.123(3) 0.123(3) 0.120(3) 0.032(2) 0.046(2) 0.036(2)
C28 0.086(5) 0.051(4) 0.120(7) 0.037(4) 0.063(5) 0.016(3)
C29 0.061(3) 0.037(3) 0.069(4) 0.016(3) 0.030(3) 0.012(3)
C30 0.054(3) 0.031(3) 0.074(4) 0.019(3) 0.039(3) 0.006(2)
C31 0.033(2) 0.033(2) 0.036(2) 0.011(2) -0.0003(19) -0.0033(19)
C32 0.049(3) 0.061(4) 0.059(4) 0.038(3) 0.009(3) 0.001(3)
C33 0.065(4) 0.067(5) 0.090(5) 0.051(4) 0.000(4) -0.001(4)
C34 0.078(5) 0.044(4) 0.099(6) 0.024(4) -0.012(4) 0.009(3)
C35 0.063(4) 0.051(4) 0.067(4) 0.008(3) -0.001(3) 0.020(3)
C36 0.042(3) 0.045(3) 0.045(3) 0.008(2) -0.002(2) 0.013(2)
C37 0.0565(17) 0.0477(16) 0.0454(16) 0.0030(14) 0.0045(13) -0.0054(13)
C40 0.0565(17) 0.0477(16) 0.0454(16) 0.0030(14) 0.0045(13) -0.0054(13)
C38 0.0565(17) 0.0477(16) 0.0454(16) 0.0030(14) 0.0045(13) -0.0054(13)
C39 0.0565(17) 0.0477(16) 0.0454(16) 0.0030(14) 0.0045(13) -0.0054(13)
C41 0.0565(17) 0.0477(16) 0.0454(16) 0.0030(14) 0.0045(13) -0.0054(13)
C42 0.0565(17) 0.0477(16) 0.0454(16) 0.0030(14) 0.0045(13) -0.0054(13)
C38B 0.0565(17) 0.0477(16) 0.0454(16) 0.0030(14) 0.0045(13) -0.0054(13)
C39B 0.0565(17) 0.0477(16) 0.0454(16) 0.0030(14) 0.0045(13) -0.0054(13)
C41B 0.0565(17) 0.0477(16) 0.0454(16) 0.0030(14) 0.0045(13) -0.0054(13)
C42B 0.0565(17) 0.0477(16) 0.0454(16) 0.0030(14) 0.0045(13) -0.0054(13)
C43 0.033(2) 0.046(3) 0.033(2) 0.018(2) 0.0171(19) -0.001(2)
C44 0.029(2) 0.038(2) 0.032(2) 0.009(2) 0.0174(18) 0.0039(18)
C45 0.0252(19) 0.032(2) 0.032(2) 0.0116(19) 0.0105(17) 0.0130(17)
C46 0.051(3) 0.044(3) 0.034(3) 0.009(2) 0.017(2) 0.009(2)
C47 0.056(3) 0.053(3) 0.031(3) 0.001(2) 0.008(2) 0.019(3)
C48 0.037(3) 0.030(3) 0.066(4) -0.001(3) -0.001(3) 0.011(2)
C49 0.040(3) 0.036(3) 0.069(4) 0.017(3) 0.002(3) 0.003(2)
C50 0.035(2) 0.036(3) 0.042(3) 0.012(2) 0.005(2) 0.000(2)
C51 0.028(2) 0.028(2) 0.052(3) 0.017(2) 0.004(2) 0.0031(18)
C52 0.034(3) 0.036(3) 0.095(5) 0.027(3) 0.030(3) 0.011(2)
C53 0.032(3) 0.044(3) 0.123(6) 0.032(4) 0.013(3) 0.013(2)
C54 0.052(4) 0.043(3) 0.102(6) 0.039(4) -0.024(4) 0.000(3)
C55 0.099(5) 0.049(4) 0.058(4) 0.035(3) -0.002(4) 0.000(4)
C56 0.070(4) 0.048(3) 0.038(3) 0.025(3) 0.008(3) 0.011(3)
N1 0.0260(16) 0.0281(18) 0.0214(17) 0.0064(14) 0.0102(13) 0.0076(14)
N2 0.0265(17) 0.0312(19) 0.0261(18) 0.0113(15) 0.0094(14) 0.0024(14)
O1 0.048(2) 0.040(2) 0.049(2) 0.0117(17) 0.0146(17) -0.0082(16)
O2 0.114(2) 0.0873(19) 0.117(2) 0.0317(17) 0.0577(18) 0.0171(16)
O3 0.114(2) 0.0873(19) 0.117(2) 0.0317(17) 0.0577(18) 0.0171(16)
O4 0.114(2) 0.0873(19) 0.117(2) 0.0317(17) 0.0577(18) 0.0171(16)
O5 0.114(2) 0.0873(19) 0.117(2) 0.0317(17) 0.0577(18) 0.0171(16)
O6 0.114(2) 0.0873(19) 0.117(2) 0.0317(17) 0.0577(18) 0.0171(16)
B1 0.048(3) 0.049(4) 0.053(4) 0.017(3) 0.009(3) -0.016(3)
F1 0.106(3) 0.071(3) 0.145(4) 0.067(3) 0.039(3) -0.005(2)
F2 0.097(3) 0.067(3) 0.120(4) 0.011(3) 0.075(3) 0.008(2)
F3 0.091(3) 0.059(2) 0.090(3) 0.023(2) 0.047(2) 0.016(2)
F4 0.124(4) 0.134(5) 0.096(4) 0.052(4) -0.025(3) -0.047(4)
P1 0.0255(5) 0.0297(6) 0.0251(6) 0.0086(4) 0.0077(4) 0.0000(4)
P2 0.0263(5) 0.0302(6) 0.0298(6) 0.0141(5) 0.0126(4) 0.0063(4)
Cu1 0.0278(3) 0.0262(3) 0.0292(3) 0.0085(2) 0.0156(2) 0.0039(2)

loop_
_atom_type_symbol
_atom_type_description
_atom_type_scat_dispersion_real
_atom_type_scat_dispersion_imag
_atom_type_scat_source
C C 0.0033 0.0016 'International Tables Vol C Tables 4.2.6.8 and 6.1.1.4'
H H 0.0000 0.0000 'International Tables Vol C Tables 4.2.6.8 and 6.1.1.4'
N N 0.0061 0.0033 'International Tables Vol C Tables 4.2.6.8 and 6.1.1.4'
O O 0.0106 0.0060 'International Tables Vol C Tables 4.2.6.8 and 6.1.1.4'
B B 0.0013 0.0007 'International Tables Vol C Tables 4.2.6.8 and 6.1.1.4'
F F 0.0171 0.0103 'International Tables Vol C Tables 4.2.6.8 and 6.1.1.4'
P P 0.1023 0.0942 'International Tables Vol C Tables 4.2.6.8 and 6.1.1.4'
Cu Cu 0.3201 1.2651 'International Tables Vol C Tables 4.2.6.8 and 6.1.1.4'

loop_
_geom_angle_atom_site_label_1
_geom_angle_atom_site_label_2
_geom_angle_atom_site_label_3
_geom_angle
N1 C1 C2 119.1(4)
N1 C1 C13 117.8(4)
C2 C1 C13 123.1(4)
C3 C2 C1 121.4(5)
C3 C2 H2 119.3
C1 C2 H2 119.3
C2 C3 C4 120.4(4)
C2 C3 H3 119.8
C4 C3 H3 119.8
C3 C4 C12 116.1(4)
C3 C4 C5 124.4(4)
C12 C4 C5 119.6(5)
C6 C5 C4 121.5(4)
C6 C5 H5 119.3
C4 C5 H5 119.3
C5 C6 C7 121.2(4)
C5 C6 H6 119.4
C7 C6 H6 119.4
C8 C7 C11 117.5(4)
C8 C7 C6 123.5(4)
C11 C7 C6 119.0(5)
C9 C8 C7 119.4(4)
C9 C8 H8 120.3
C7 C8 H8 120.3
C8 C9 C10 120.5(5)
C8 C9 H9 119.7
C10 C9 H9 119.7
N2 C10 C9 121.2(4)
N2 C10 C30 116.8(4)
C9 C10 C30 122.0(4)
N2 C11 C7 122.9(4)
N2 C11 C12 117.1(4)
C7 C11 C12 120.0(4)
N1 C12 C4 123.4(4)
N1 C12 C11 117.8(4)
C4 C12 C11 118.8(4)
C1 C13 C14 116.3(4)
C1 C13 H13A 108.2
C14 C13 H13A 108.2
C1 C13 H13B 108.2
C14 C13 H13B 108.2
H13A C13 H13B 107.4
C13 C14 C15 113.1(4)
C13 C14 H14A 109.0
C15 C14 H14A 109.0
C13 C14 H14B 109.0
C15 C14 H14B 109.0
H14A C14 H14B 107.8
O1 C15 C14 109.4(4)
O1 C15 H15A 109.8
C14 C15 H15A 109.8
O1 C15 H15B 109.8
C14 C15 H15B 109.8
H15A C15 H15B 108.2
O1 C16 C17 108.8(5)
O1 C16 H16A 109.9
C17 C16 H16A 109.9
O1 C16 H16B 109.9
C17 C16 H16B 109.9
H16A C16 H16B 108.3
O2 C17 C16 112.2(6)
O2 C17 H17A 109.2
C16 C17 H17A 109.2
O2 C17 H17B 109.2
C16 C17 H17B 109.2
H17A C17 H17B 107.9
O2 C18 C19 110.4(10)
O2 C18 H18A 109.6
C19 C18 H18A 109.6
O2 C18 H18B 109.6
C19 C18 H18B 109.6
H18A C18 H18B 108.1
O3 C19 C18 112.5(10)
O3 C19 H19A 109.1
C18 C19 H19A 109.1
O3 C19 H19B 109.1
C18 C19 H19B 109.1
H19A C19 H19B 107.8
O3 C20 C21 115.4(10)
O3 C20 H20A 108.4
C21 C20 H20A 108.4
O3 C20 H20B 108.4
C21 C20 H20B 108.4
H20A C20 H20B 107.5
C20 C21 C22 112.2(11)
C20 C21 H21A 109.2
C22 C21 H21A 109.2
C20 C21 H21B 109.2
C22 C21 H21B 109.2
H21A C21 H21B 107.9
C23 C22 C21 115.5(10)
C23 C22 H22A 108.4
C21 C22 H22A 108.4
C23 C22 H22B 108.4
C21 C22 H22B 108.4
H22A C22 H22B 107.5
O4 C23 C22 104.6(9)
O4 C23 H23A 110.8
C22 C23 H23A 110.8
O4 C23 H23B 110.8
C22 C23 H23B 110.8
H23A C23 H23B 108.9
O4 C24 C25 102.8(9)
O4 C24 H24A 111.2
C25 C24 H24A 111.2
O4 C24 H24B 111.2
C25 C24 H24B 111.2
H24A C24 H24B 109.1
O5 C25 C24 108.3(9)
O5 C25 H25A 110.0
C24 C25 H25A 110.0
O5 C25 H25B 110.0
C24 C25 H25B 110.0
H25A C25 H25B 108.4
O5 C26 C27 107.2(10)
O5 C26 H26A 110.3
C27 C26 H26A 110.3
O5 C26 H26B 110.3
C27 C26 H26B 110.3
H26A C26 H26B 108.5
C26 C27 O6 110.2(9)
C26 C27 H27A 109.6
O6 C27 H27A 109.6
C26 C27 H27B 109.6
O6 C27 H27B 109.6
H27A C27 H27B 108.1
O6 C28 C29 111.4(7)
O6 C28 H28A 109.3
C29 C28 H28A 109.3
O6 C28 H28B 109.3
C29 C28 H28B 109.3
H28A C28 H28B 108.0
C28 C29 C30 115.1(5)
C28 C29 H29A 108.5
C30 C29 H29A 108.5
C28 C29 H29B 108.5
C30 C29 H29B 108.5
H29A C29 H29B 107.5
C10 C30 C29 116.7(4)
C10 C30 H30A 108.1
C29 C30 H30A 108.1
C10 C30 H30B 108.1
C29 C30 H30B 108.1
H30A C30 H30B 107.3
C36 C31 C32 118.7(5)
C36 C31 P1 120.4(4)
C32 C31 P1 120.8(4)
C33 C32 C31 117.5(6)
C33 C32 H32 121.2
C31 C32 H32 121.2
C34 C33 C32 123.0(7)
C34 C33 H33 118.5
C32 C33 H33 118.5
C33 C34 C35 119.3(7)
C33 C34 H34 120.4
C35 C34 H34 120.4
C34 C35 C36 119.5(7)
C34 C35 H35 120.2
C36 C35 H35 120.2
C31 C36 C35 121.9(6)
C31 C36 H36 119.1
C35 C36 H36 119.1
C42B C37 C42 72.3(8)
C42B C37 C38B 120.4(9)
C42 C37 C38B 74.4(8)
C42B C37 C38 69.4(8)
C42 C37 C38 116.7(7)
C38B C37 C38 84.1(8)
C42B C37 P1 120.1(7)
C42 C37 P1 124.4(6)
C38B C37 P1 119.5(7)
C38 C37 P1 118.2(6)
C41B C40 C41 73.7(9)
C41B C40 C39 73.0(9)
C41 C40 C39 122.6(8)
C41B C40 C39B 118.8(9)
C41 C40 C39B 73.0(8)
C39 C40 C39B 84.1(8)
C41B C40 H40 126.7
C41 C40 H40 118.7
C39 C40 H40 118.7
C39B C40 H40 114.2
C39 C38 C37 118.2(10)
C39 C38 H38 120.9
C37 C38 H38 120.9
C38 C39 C40 119.2(10)
C38 C39 H39 120.4
C40 C39 H39 120.4
C40 C41 C42 119.6(11)
C40 C41 H41 120.2
C42 C41 H41 120.2
C37 C42 C41 123.2(10)
C37 C42 H42 118.4
C41 C42 H42 118.4
C37 C38B C39B 117.7(12)
C37 C38B H38B 121.2
C39B C38B H38B 121.2
C38B C39B C40 117.1(12)
C38B C39B H39B 121.4
C40 C39B H39B 121.4
C40 C41B C42B 124.5(13)
C40 C41B H41B 117.8
C42B C41B H41B 117.8
C37 C42B C41B 121.1(13)
C37 C42B H42B 119.5
C41B C42B H42B 119.5
C44 C43 P1 113.3(3)
C44 C43 H43A 108.9
P1 C43 H43A 108.9
C44 C43 H43B 108.9
P1 C43 H43B 108.9
H43A C43 H43B 107.7
C43 C44 P2 110.9(3)
C43 C44 H44A 109.5
P2 C44 H44A 109.5
C43 C44 H44B 109.5
P2 C44 H44B 109.5
H44A C44 H44B 108.1
C50 C45 C46 118.3(4)
C50 C45 P2 122.9(3)
C46 C45 P2 118.6(4)
C45 C46 C47 120.4(5)
C45 C46 H46 119.8
C47 C46 H46 119.8
C48 C47 C46 120.8(5)
C48 C47 H47 119.6
C46 C47 H47 119.6
C47 C48 C49 118.8(5)
C47 C48 H48 120.6
C49 C48 H48 120.6
C50 C49 C48 120.4(6)
C50 C49 H49 119.8
C48 C49 H49 119.8
C45 C50 C49 121.3(5)
C45 C50 H50 119.4
C49 C50 H50 119.4
C52 C51 C56 118.7(5)
C52 C51 P2 123.3(4)
C56 C51 P2 118.0(4)
C53 C52 C51 120.8(6)
C53 C52 H52 119.6
C51 C52 H52 119.6
C54 C53 C52 120.9(6)
C54 C53 H53 119.6
C52 C53 H53 119.6
C53 C54 C55 119.5(5)
C53 C54 H54 120.2
C55 C54 H54 120.2
C54 C55 C56 120.1(7)
C54 C55 H55 120.0
C56 C55 H55 120.0
C51 C56 C55 120.1(6)
C51 C56 H56 120.0
C55 C56 H56 120.0
C1 N1 C12 119.5(3)
C1 N1 Cu1 129.0(3)
C12 N1 Cu1 111.1(3)
C10 N2 C11 118.4(4)
C10 N2 Cu1 130.1(3)
C11 N2 Cu1 111.5(3)
C15 O1 C16 111.3(4)
C17 O2 C18 112.9(7)
C19 O3 C20 113.1(8)
C24 O4 C23 117.9(8)
C26 O5 C25 107.3(8)
C28 O6 C27 110.7(7)
F1 B1 F4 112.9(5)
F1 B1 F3 109.2(6)
F4 B1 F3 106.6(6)
F1 B1 F2 109.5(6)
F4 B1 F2 112.7(6)
F3 B1 F2 105.6(5)
C37 P1 C31 103.1(3)
C37 P1 C43 105.0(3)
C31 P1 C43 102.6(2)
C37 P1 Cu1 120.9(2)
C31 P1 Cu1 120.90(17)
C43 P1 Cu1 101.70(15)
C51 P2 C45 102.7(2)
C51 P2 C44 104.3(2)
C45 P2 C44 105.0(2)
C51 P2 Cu1 121.54(15)
C45 P2 Cu1 118.27(13)
C44 P2 Cu1 103.20(15)
N2 Cu1 N1 81.85(14)
N2 Cu1 P2 124.17(10)
N1 Cu1 P2 124.97(10)
N2 Cu1 P1 121.75(10)
N1 Cu1 P1 114.86(10)
P2 Cu1 P1 92.42(4)

loop_
_geom_bond_atom_site_label_1
_geom_bond_atom_site_label_2
_geom_bond_distance
C1 N1 1.341(6)
C1 C2 1.429(6)
C1 C13 1.497(6)
C2 C3 1.335(8)
C2 H2 0.9500
C3 C4 1.408(8)
C3 H3 0.9500
C4 C12 1.410(6)
C4 C5 1.432(7)
C5 C6 1.329(8)
C5 H5 0.9500
C6 C7 1.440(7)
C6 H6 0.9500
C7 C8 1.396(7)
C7 C11 1.404(6)
C8 C9 1.376(7)
C8 H8 0.9500
C9 C10 1.396(6)
C9 H9 0.9500
C10 N2 1.349(6)
C10 C30 1.492(7)
C11 N2 1.365(5)
C11 C12 1.442(6)
C12 N1 1.355(5)
C13 C14 1.509(7)
C13 H13A 0.9900
C13 H13B 0.9900
C14 C15 1.511(7)
C14 H14A 0.9900
C14 H14B 0.9900
C15 O1 1.400(7)
C15 H15A 0.9900
C15 H15B 0.9900
C16 O1 1.432(6)
C16 C17 1.499(10)
C16 H16A 0.9900
C16 H16B 0.9900
C17 O2 1.410(9)
C17 H17A 0.9900
C17 H17B 0.9900
C18 O2 1.431(12)
C18 C19 1.490(14)
C18 H18A 0.9900
C18 H18B 0.9900
C19 O3 1.381(12)
C19 H19A 0.9900
C19 H19B 0.9900
C20 O3 1.396(11)
C20 C21 1.440(14)
C20 H20A 0.9900
C20 H20B 0.9900
C21 C22 1.461(12)
C21 H21A 0.9900
C21 H21B 0.9900
C22 C23 1.457(14)
C22 H22A 0.9900
C22 H22B 0.9900
C23 O4 1.435(13)
C23 H23A 0.9900
C23 H23B 0.9900
C24 O4 1.333(12)
C24 C25 1.598(15)
C24 H24A 0.9900
C24 H24B 0.9900
C25 O5 1.423(12)
C25 H25A 0.9900
C25 H25B 0.9900
C26 O5 1.377(12)
C26 C27 1.474(15)
C26 H26A 0.9900
C26 H26B 0.9900
C27 O6 1.499(11)
C27 H27A 0.9900
C27 H27B 0.9900
C28 O6 1.311(10)
C28 C29 1.456(8)
C28 H28A 0.9900
C28 H28B 0.9900
C29 C30 1.497(7)
C29 H29A 0.9900
C29 H29B 0.9900
C30 H30A 0.9900
C30 H30B 0.9900
C31 C36 1.356(7)
C31 C32 1.419(7)
C31 P1 1.830(5)
C32 C33 1.396(9)
C32 H32 0.9500
C33 C34 1.340(12)
C33 H33 0.9500
C34 C35 1.375(11)
C34 H34 0.9500
C35 C36 1.390(8)
C35 H35 0.9500
C36 H36 0.9500
C37 C42B 1.312(15)
C37 C42 1.348(13)
C37 C38B 1.401(15)
C37 C38 1.488(12)
C37 P1 1.825(6)
C40 C41B 1.196(15)
C40 C41 1.279(12)
C40 C39 1.428(13)
C40 C39B 1.509(15)
C40 H40 0.9500
C38 C39 1.359(14)
C38 H38 0.9500
C39 H39 0.9500
C41 C42 1.389(14)
C41 H41 0.9500
C42 H42 0.9500
C38B C39B 1.419(17)
C38B H38B 0.9500
C39B H39B 0.9500
C41B C42B 1.400(17)
C41B H41B 0.9500
C42B H42B 0.9500
C43 C44 1.545(7)
C43 P1 1.835(4)
C43 H43A 0.9900
C43 H43B 0.9900
C44 P2 1.850(4)
C44 H44A 0.9900
C44 H44B 0.9900
C45 C50 1.374(7)
C45 C46 1.382(7)
C45 P2 1.831(5)
C46 C47 1.397(8)
C46 H46 0.9500
C47 C48 1.364(9)
C47 H47 0.9500
C48 C49 1.385(9)
C48 H48 0.9500
C49 C50 1.380(7)
C49 H49 0.9500
C50 H50 0.9500
C51 C52 1.383(7)
C51 C56 1.394(7)
C51 P2 1.820(5)
C52 C53 1.379(8)
C52 H52 0.9500
C53 C54 1.373(11)
C53 H53 0.9500
C54 C55 1.379(11)
C54 H54 0.9500
C55 C56 1.401(8)
C55 H55 0.9500
C56 H56 0.9500
N1 Cu1 2.062(3)
N2 Cu1 2.054(3)
B1 F1 1.360(8)
B1 F4 1.366(9)
B1 F3 1.371(8)
B1 F2 1.393(8)
P1 Cu1 2.2683(12)
P2 Cu1 2.2468(11)

loop_
_geom_torsion_atom_site_label_1
_geom_torsion_atom_site_label_2
_geom_torsion_atom_site_label_3
_geom_torsion_atom_site_label_4
_geom_torsion
N1 C1 C2 C3 2.7(7)
C13 C1 C2 C3 -177.5(5)
C1 C2 C3 C4 -0.4(8)
C2 C3 C4 C12 -1.4(8)
C2 C3 C4 C5 178.0(5)
C3 C4 C5 C6 -179.9(5)
C12 C4 C5 C6 -0.5(8)
C4 C5 C6 C7 0.5(8)
C5 C6 C7 C8 179.4(5)
C5 C6 C7 C11 -1.2(7)
C11 C7 C8 C9 -2.1(7)
C6 C7 C8 C9 177.3(5)
C7 C8 C9 C10 1.4(8)
C8 C9 C10 N2 -0.6(8)
C8 C9 C10 C30 -178.5(5)
C8 C7 C11 N2 2.2(7)
C6 C7 C11 N2 -177.3(4)
C8 C7 C11 C12 -178.7(4)
C6 C7 C11 C12 1.7(6)
C3 C4 C12 N1 1.2(7)
C5 C4 C12 N1 -178.3(4)
C3 C4 C12 C11 -179.5(4)
C5 C4 C12 C11 1.0(6)
N2 C11 C12 N1 -3.2(6)
C7 C11 C12 N1 177.7(4)
N2 C11 C12 C4 177.4(4)
C7 C11 C12 C4 -1.7(6)
N1 C1 C13 C14 155.6(4)
C2 C1 C13 C14 -24.2(7)
C1 C13 C14 C15 -177.9(4)
C13 C14 C15 O1 60.9(6)
O1 C16 C17 O2 -81.7(7)
O2 C18 C19 O3 65.8(12)
O3 C20 C21 C22 54.8(14)
C20 C21 C22 C23 -78.0(14)
C21 C22 C23 O4 -106.6(12)
O4 C24 C25 O5 78.0(10)
O5 C26 C27 O6 80.5(11)
O6 C28 C29 C30 -55.9(9)
N2 C10 C30 C29 155.9(5)
C9 C10 C30 C29 -26.1(8)
C28 C29 C30 C10 -167.6(6)
C36 C31 C32 C33 1.4(8)
P1 C31 C32 C33 -176.9(4)
C31 C32 C33 C34 -1.2(10)
C32 C33 C34 C35 0.6(11)
C33 C34 C35 C36 -0.1(11)
C32 C31 C36 C35 -1.0(8)
P1 C31 C36 C35 177.3(4)
C34 C35 C36 C31 0.4(9)
C42B C37 C38 C39 -61.4(12)
C42 C37 C38 C39 -5.0(14)
C38B C37 C38 C39 64.2(11)
P1 C37 C38 C39 -175.4(8)
C37 C38 C39 C40 -0.6(15)
C41B C40 C39 C38 63.0(12)
C41 C40 C39 C38 5.9(15)
C39B C40 C39 C38 -59.6(11)
C41B C40 C41 C42 -61.9(12)
C39 C40 C41 C42 -5.2(16)
C39B C40 C41 C42 66.0(11)
C42B C37 C42 C41 61.0(12)
C38B C37 C42 C41 -68.9(12)
C38 C37 C42 C41 6.0(15)
P1 C37 C42 C41 175.8(8)
C40 C41 C42 C37 -1.1(17)
C42B C37 C38B C39B 0.7(17)
C42 C37 C38B C39B 58.7(12)
C38 C37 C38B C39B -61.1(12)
P1 C37 C38B C39B 179.8(9)
C37 C38B C39B C40 2.1(17)
C41B C40 C39B C38B -6.6(17)
C41 C40 C39B C38B -66.5(12)
C39 C40 C39B C38B 60.2(12)
C41 C40 C41B C42B 67.8(14)
C39 C40 C41B C42B -64.8(14)
C39B C40 C41B C42B 8.3(19)
C42 C37 C42B C41B -58.7(13)
C38B C37 C42B C41B 0.3(18)
C38 C37 C42B C41B 69.8(13)
P1 C37 C42B C41B -178.8(10)
C40 C41B C42B C37 -5(2)
P1 C43 C44 P2 -49.6(4)
C50 C45 C46 C47 -0.5(7)
P2 C45 C46 C47 -176.7(4)
C45 C46 C47 C48 0.6(8)
C46 C47 C48 C49 -0.6(8)
C47 C48 C49 C50 0.5(8)
C46 C45 C50 C49 0.4(7)
P2 C45 C50 C49 176.4(4)
C48 C49 C50 C45 -0.4(8)
C56 C51 C52 C53 -1.2(8)
P2 C51 C52 C53 179.3(5)
C51 C52 C53 C54 -0.4(10)
C52 C53 C54 C55 1.4(10)
C53 C54 C55 C56 -0.9(10)
C52 C51 C56 C55 1.7(8)
P2 C51 C56 C55 -178.7(5)
C54 C55 C56 C51 -0.7(10)
C2 C1 N1 C12 -2.9(6)
C13 C1 N1 C12 177.3(4)
C2 C1 N1 Cu1 169.2(3)
C13 C1 N1 Cu1 -10.6(6)
C4 C12 N1 C1 1.0(6)
C11 C12 N1 C1 -178.3(4)
C4 C12 N1 Cu1 -172.4(3)
C11 C12 N1 Cu1 8.2(4)
C9 C10 N2 C11 0.6(7)
C30 C10 N2 C11 178.6(4)
C9 C10 N2 Cu1 -175.7(3)
C30 C10 N2 Cu1 2.4(6)
C7 C11 N2 C10 -1.4(6)
C12 C11 N2 C10 179.5(4)
C7 C11 N2 Cu1 175.5(3)
C12 C11 N2 Cu1 -3.6(4)
C14 C15 O1 C16 172.3(5)
C17 C16 O1 C15 178.7(5)
C16 C17 O2 C18 -103.4(8)
C19 C18 O2 C17 157.6(8)
C18 C19 O3 C20 163.2(9)
C21 C20 O3 C19 -174.9(10)
C25 C24 O4 C23 -160.7(9)
C22 C23 O4 C24 171.2(9)
C27 C26 O5 C25 174.4(8)
C24 C25 O5 C26 179.1(9)
C29 C28 O6 C27 177.1(7)
C26 C27 O6 C28 -177.1(8)
C42B C37 P1 C31 -107.4(9)
C42 C37 P1 C31 164.2(8)
C38B C37 P1 C31 73.5(8)
C38 C37 P1 C31 -26.1(7)
C42B C37 P1 C43 145.4(8)
C42 C37 P1 C43 57.1(8)
C38B C37 P1 C43 -33.6(8)
C38 C37 P1 C43 -133.3(6)
C42B C37 P1 Cu1 31.5(9)
C42 C37 P1 Cu1 -56.8(8)
C38B C37 P1 Cu1 -147.5(7)
C38 C37 P1 Cu1 112.8(6)
C36 C31 P1 C37 116.4(4)
C32 C31 P1 C37 -65.3(5)
C36 C31 P1 C43 -134.7(4)
C32 C31 P1 C43 43.6(5)
C36 C31 P1 Cu1 -22.6(5)
C32 C31 P1 Cu1 155.7(4)
C44 C43 P1 C37 -89.5(4)
C44 C43 P1 C31 163.0(3)
C44 C43 P1 Cu1 37.3(4)
C52 C51 P2 C45 -87.6(5)
C56 C51 P2 C45 92.9(4)
C52 C51 P2 C44 21.8(5)
C56 C51 P2 C44 -157.8(4)
C52 C51 P2 Cu1 137.4(4)
C56 C51 P2 Cu1 -42.2(5)
C50 C45 P2 C51 127.2(4)
C46 C45 P2 C51 -56.8(4)
C50 C45 P2 C44 18.4(4)
C46 C45 P2 C44 -165.6(4)
C50 C45 P2 Cu1 -96.0(4)
C46 C45 P2 Cu1 80.0(4)
C43 C44 P2 C51 163.1(3)
C43 C44 P2 C45 -89.2(3)
C43 C44 P2 Cu1 35.3(3)
C10 N2 Cu1 N1 -177.4(4)
C11 N2 Cu1 N1 6.1(3)
C10 N2 Cu1 P2 -50.4(4)
C11 N2 Cu1 P2 133.2(2)
C10 N2 Cu1 P1 68.3(4)
C11 N2 Cu1 P1 -108.1(3)
C1 N1 Cu1 N2 179.6(4)
C12 N1 Cu1 N2 -7.7(3)
C1 N1 Cu1 P2 53.3(4)
C12 N1 Cu1 P2 -134.1(2)
C1 N1 Cu1 P1 -59.1(4)
C12 N1 Cu1 P1 113.6(3)
C51 P2 Cu1 N2 5.3(2)
C45 P2 Cu1 N2 -123.2(2)
C44 P2 Cu1 N2 121.5(2)
C51 P2 Cu1 N1 110.7(2)
C45 P2 Cu1 N1 -17.8(2)
C44 P2 Cu1 N1 -133.1(2)
C51 P2 Cu1 P1 -126.4(2)
C45 P2 Cu1 P1 105.13(17)
C44 P2 Cu1 P1 -10.22(16)
C37 P1 Cu1 N2 -29.3(3)
C31 P1 Cu1 N2 102.5(2)
C43 P1 Cu1 N2 -144.9(2)
C37 P1 Cu1 N1 -125.2(3)
C31 P1 Cu1 N1 6.6(2)
C43 P1 Cu1 N1 119.2(2)
C37 P1 Cu1 P2 104.1(2)
C31 P1 Cu1 P2 -124.11(17)
C43 P1 Cu1 P2 -11.49(17)

loop_
_platon_squeeze_void_nr
_platon_squeeze_void_average_x
_platon_squeeze_void_average_y
_platon_squeeze_void_average_z
_platon_squeeze_void_volume
_platon_squeeze_void_count_electrons
1 0.000 0.500 1.000 265.6 46.6
